data_4066820
loop_
_publ_author_name
'Koridze, Avthandil A.'
'Polezhaev, Alexander V.'
'Safronov, Sergey V.'
'Sheloumov, Alexey M.'
'Dolgushin, Fedor M.'
'Ezernitskaya, Mariam G.'
'Lokshin, Boris V.'
'Petrovskii, Pavel V.'
'Peregudov, Alexander S.'

_publ_section_title
;
 Cationic Ruthenium Hydrido&#x2212;Carbonyls Derived from
 Metallocene-Based Pincers: Unusual Rearrangements and H2Evolution with
 Formation of Cationic Ruthenium Metallocenylidenes
;
_journal_issue 19
_journal_name_full Organometallics
_journal_page_first 4360
_journal_paper_doi 10.1021/om100667p
_journal_volume 29
_journal_year 2010
_chemical_formula_moiety 'C30 H49 O2 P2 Ru2, C32 H12 B F24, 0.7(C6 H14), 0.3(C H2 Cl2)'
_chemical_formula_sum 'C66.5 H71.4 B Cl0.6 F24 O2 P2 Ru2'
_chemical_formula_weight 1654.80
_chemical_name_systematic
; 
 ? 
;
_space_group_IT_number 2
_symmetry_cell_setting triclinic
_symmetry_space_group_name_Hall '-P 1'
_symmetry_space_group_name_H-M 'P -1'
_atom_sites_solution_hydrogens mixed
_atom_sites_solution_primary direct
_atom_sites_solution_secondary difmap
_audit_creation_method SHELXL-97
_cell_angle_alpha 79.4600(10)
_cell_angle_beta 75.3530(10)
_cell_angle_gamma 81.2450(10)
_cell_formula_units_Z 2
_cell_length_a 13.2689(7)
_cell_length_b 13.6066(7)
_cell_length_c 20.5591(11)
_cell_measurement_reflns_used 9965
_cell_measurement_temperature 100(2)
_cell_measurement_theta_max 30.65
_cell_measurement_theta_min 2.30
_cell_volume 3508.6(3)
_computing_cell_refinement 'Bruker SAINT'
_computing_data_collection 'Bruker APEX2'
_computing_data_reduction 'Bruker SAINT'
_computing_molecular_graphics 'Bruker SHELXTL'
_computing_publication_material 'Bruker SHELXTL'
_computing_structure_refinement 'SHELXL-97 (Sheldrick, 1997)'
_computing_structure_solution 'SHELXS-97 (Sheldrick, 1990)'
_diffrn_ambient_temperature 100(2)
_diffrn_measured_fraction_theta_full 0.995
_diffrn_measured_fraction_theta_max 0.995
_diffrn_measurement_device_type 'Bruker APEX-II CCD'
_diffrn_measurement_method '\f and \w scans'
_diffrn_radiation_monochromator graphite
_diffrn_radiation_source 'fine-focus sealed tube'
_diffrn_radiation_type MoK\a
_diffrn_radiation_wavelength 0.71073
_diffrn_reflns_av_R_equivalents 0.0390
_diffrn_reflns_av_sigmaI/netI 0.0563
_diffrn_reflns_limit_h_max 17
_diffrn_reflns_limit_h_min -17
_diffrn_reflns_limit_k_max 17
_diffrn_reflns_limit_k_min -17
_diffrn_reflns_limit_l_max 27
_diffrn_reflns_limit_l_min -27
_diffrn_reflns_number 38901
_diffrn_reflns_theta_full 28.00
_diffrn_reflns_theta_max 28.00
_diffrn_reflns_theta_min 1.60
_diffrn_standards_number 0
_exptl_absorpt_coefficient_mu 0.606
_exptl_absorpt_correction_T_max 0.942
_exptl_absorpt_correction_T_min 0.784
_exptl_absorpt_correction_type multi-scan
_exptl_absorpt_process_details SADABS
_exptl_crystal_colour orange
_exptl_crystal_density_diffrn 1.566
_exptl_crystal_density_method 'not measured'
_exptl_crystal_description prism
_exptl_crystal_F_000 1671
_exptl_crystal_size_max 0.40
_exptl_crystal_size_mid 0.30
_exptl_crystal_size_min 0.10
_refine_diff_density_max 2.266
_refine_diff_density_min -1.036
_refine_diff_density_rms 0.097
_refine_ls_extinction_method none
_refine_ls_goodness_of_fit_ref 1.006
_refine_ls_hydrogen_treatment constr
_refine_ls_matrix_type full
_refine_ls_number_parameters 939
_refine_ls_number_reflns 16838
_refine_ls_number_restraints 6
_refine_ls_restrained_S_all 1.005
_refine_ls_R_factor_all 0.0676
_refine_ls_R_factor_gt 0.0444
_refine_ls_shift/su_max 0.003
_refine_ls_shift/su_mean 0.000
_refine_ls_structure_factor_coef Fsqd
_refine_ls_weighting_details 'calc w=1/[\s^2^(Fo^2^)+(0.0458P)^2^+5.4833P] where P=(Fo^2^+2Fc^2^)/3'
_refine_ls_weighting_scheme calc
_refine_ls_wR_factor_gt 0.0977
_refine_ls_wR_factor_ref 0.1104
_reflns_number_gt 12694
_reflns_number_total 16838
_reflns_threshold_expression >2sigma(I)
_cod_data_source_file om100667p_si_002.cif
_cod_data_source_block ruhco
_cod_depositor_comments
;
The following automatic conversions were performed:

'_symmetry_cell_setting' value 'Triclinic' changed to 'triclinic'
according to /home/saulius/struct/CIF-dictionaries/cif_core.dic
dictionary named 'cif_core.dic' version 2.4.1 from 2010-06-29.

Automatic conversion script
Id: cif_fix_values 1715 2011-07-08 13:25:40Z adriana 
;
_cod_original_formula_sum 'C66.50 H71.40 B Cl0.60 F24 O2 P2 Ru2'
_cod_database_code 4066820

loop_
_symmetry_equiv_pos_as_xyz
'x, y, z'
'-x, -y, -z'

loop_
_atom_site_label
_atom_site_type_symbol
_atom_site_fract_x
_atom_site_fract_y
_atom_site_fract_z
_atom_site_U_iso_or_equiv
_atom_site_adp_type
_atom_site_occupancy
_atom_site_symmetry_multiplicity
_atom_site_calc_flag
_atom_site_refinement_flags
_atom_site_disorder_assembly
_atom_site_disorder_group
Ru1 Ru 0.58086(2) 0.898577(19) 0.846901(12) 0.01670(7) Uani 1 1 d . . .
H1M H 0.6475 0.7816 0.8494 0.020 Uiso 1 1 d R . .
Ru2 Ru 0.640605(19) 0.828006(19) 0.634130(12) 0.01407(6) Uani 1 1 d . . .
P1 P 0.43567(6) 0.80110(6) 0.86444(4) 0.01636(16) Uani 1 1 d . . .
P2 P 0.75993(7) 0.93657(7) 0.80576(4) 0.02248(18) Uani 1 1 d . . .
O1 O 0.5772(3) 0.9054(2) 0.99216(13) 0.0416(7) Uani 1 1 d . . .
O2 O 0.4718(2) 1.1176(2) 0.84099(15) 0.0410(7) Uani 1 1 d . . .
C1 C 0.6039(2) 0.8696(2) 0.73574(15) 0.0169(6) Uani 1 1 d . . .
H1 H 0.5645 0.9322 0.7313 0.020 Uiso 1 1 d R . .
C2 C 0.7159(2) 0.8484(3) 0.71150(15) 0.0197(7) Uani 1 1 d . . .
C3 C 0.7367(3) 0.7458(3) 0.70208(16) 0.0226(7) Uani 1 1 d . . .
H3A H 0.8077 0.7088 0.6877 0.027 Uiso 1 1 calc R . .
C4 C 0.6396(3) 0.7032(2) 0.71920(15) 0.0199(7) Uani 1 1 d . . .
H4A H 0.6316 0.6318 0.7177 0.024 Uiso 1 1 calc R . .
C5 C 0.5564(2) 0.7784(2) 0.73972(15) 0.0155(6) Uani 1 1 d . . .
C6 C 0.5815(3) 0.9380(3) 0.55687(16) 0.0263(8) Uani 1 1 d . . .
H6A H 0.5329 1.0005 0.5653 0.032 Uiso 1 1 calc R . .
C7 C 0.6926(3) 0.9301(3) 0.54131(16) 0.0263(8) Uani 1 1 d . . .
H7A H 0.7359 0.9864 0.5362 0.032 Uiso 1 1 calc R . .
C8 C 0.7316(3) 0.8295(3) 0.53126(16) 0.0239(7) Uani 1 1 d . . .
H8A H 0.8070 0.8027 0.5172 0.029 Uiso 1 1 calc R . .
C9 C 0.6440(3) 0.7752(3) 0.54053(15) 0.0211(7) Uani 1 1 d . . .
H9A H 0.6473 0.7034 0.5345 0.025 Uiso 1 1 calc R . .
C10 C 0.5511(3) 0.8426(3) 0.55600(16) 0.0222(7) Uani 1 1 d . . .
H10A H 0.4777 0.8262 0.5637 0.027 Uiso 1 1 calc R . .
C11 C 0.4467(2) 0.7668(2) 0.77889(15) 0.0171(6) Uani 1 1 d . . .
H11A H 0.4315 0.6966 0.7833 0.021 Uiso 1 1 calc R . .
H11B H 0.3964 0.8119 0.7556 0.021 Uiso 1 1 calc R . .
C12 C 0.7886(3) 0.9200(3) 0.71491(17) 0.0267(8) Uani 1 1 d . . .
H12A H 0.7758 0.9851 0.6860 0.032 Uiso 1 1 calc R . .
H12B H 0.8625 0.8921 0.6994 0.032 Uiso 1 1 calc R . .
C13 C 0.4489(3) 0.6768(2) 0.92254(16) 0.0221(7) Uani 1 1 d . . .
C14 C 0.4736(3) 0.6946(3) 0.98833(17) 0.0287(8) Uani 1 1 d . . .
H14A H 0.4737 0.6314 1.0201 0.043 Uiso 1 1 calc R . .
H14B H 0.4203 0.7450 1.0091 0.043 Uiso 1 1 calc R . .
H14C H 0.5427 0.7188 0.9777 0.043 Uiso 1 1 calc R . .
C15 C 0.5409(3) 0.6082(3) 0.88634(19) 0.0279(8) Uani 1 1 d . . .
H15A H 0.5563 0.5484 0.9184 0.042 Uiso 1 1 calc R . .
H15B H 0.6029 0.6448 0.8695 0.042 Uiso 1 1 calc R . .
H15C H 0.5222 0.5878 0.8480 0.042 Uiso 1 1 calc R . .
C16 C 0.3519(3) 0.6198(3) 0.94118(19) 0.0303(8) Uani 1 1 d . . .
H16A H 0.3681 0.5526 0.9654 0.045 Uiso 1 1 calc R . .
H16B H 0.3314 0.6139 0.8996 0.045 Uiso 1 1 calc R . .
H16C H 0.2941 0.6567 0.9704 0.045 Uiso 1 1 calc R . .
C17 C 0.2973(3) 0.8659(3) 0.88474(17) 0.0242(7) Uani 1 1 d . . .
C18 C 0.2145(3) 0.8074(3) 0.87344(19) 0.0309(8) Uani 1 1 d . . .
H18A H 0.1472 0.8498 0.8780 0.046 Uiso 1 1 calc R . .
H18B H 0.2071 0.7466 0.9074 0.046 Uiso 1 1 calc R . .
H18C H 0.2365 0.7885 0.8277 0.046 Uiso 1 1 calc R . .
C19 C 0.2936(3) 0.9668(3) 0.83759(19) 0.0307(8) Uani 1 1 d . . .
H19A H 0.2205 0.9956 0.8408 0.046 Uiso 1 1 calc R . .
H19B H 0.3264 0.9563 0.7906 0.046 Uiso 1 1 calc R . .
H19C H 0.3317 1.0130 0.8512 0.046 Uiso 1 1 calc R . .
C20 C 0.2704(3) 0.8870(3) 0.95838(18) 0.0325(8) Uani 1 1 d . . .
H20A H 0.2019 0.9271 0.9678 0.049 Uiso 1 1 calc R . .
H20B H 0.3240 0.9242 0.9648 0.049 Uiso 1 1 calc R . .
H20C H 0.2682 0.8232 0.9895 0.049 Uiso 1 1 calc R . .
C21 C 0.8619(3) 0.8452(3) 0.8416(2) 0.0390(10) Uani 1 1 d . . .
C22 C 0.8658(4) 0.8680(5) 0.9096(3) 0.0665(16) Uani 1 1 d . . .
H22A H 0.9243 0.8255 0.9252 0.100 Uiso 1 1 calc R . .
H22B H 0.7999 0.8544 0.9425 0.100 Uiso 1 1 calc R . .
H22C H 0.8758 0.9389 0.9055 0.100 Uiso 1 1 calc R . .
C23 C 0.9730(4) 0.8503(4) 0.7938(3) 0.0589(14) Uani 1 1 d . . .
H23A H 1.0250 0.8086 0.8165 0.088 Uiso 1 1 calc R . .
H23B H 0.9894 0.9201 0.7831 0.088 Uiso 1 1 calc R . .
H23C H 0.9748 0.8253 0.7517 0.088 Uiso 1 1 calc R . .
C24 C 0.8392(3) 0.7369(3) 0.8454(3) 0.0502(12) Uani 1 1 d . . .
H24A H 0.8949 0.6899 0.8610 0.075 Uiso 1 1 calc R . .
H24B H 0.8363 0.7256 0.8002 0.075 Uiso 1 1 calc R . .
H24C H 0.7718 0.7260 0.8773 0.075 Uiso 1 1 calc R . .
C25 C 0.7847(3) 1.0701(3) 0.80333(18) 0.0289(8) Uani 1 1 d . . .
C26 C 0.7269(3) 1.1390(3) 0.7532(2) 0.0383(9) Uani 1 1 d . . .
H26A H 0.7231 1.2091 0.7599 0.057 Uiso 1 1 calc R . .
H26B H 0.6559 1.1203 0.7610 0.057 Uiso 1 1 calc R . .
H26C H 0.7650 1.1317 0.7065 0.057 Uiso 1 1 calc R . .
C27 C 0.9003(3) 1.0887(3) 0.7793(2) 0.0386(10) Uani 1 1 d . . .
H27A H 0.9058 1.1608 0.7741 0.058 Uiso 1 1 calc R . .
H27B H 0.9302 1.0649 0.7355 0.058 Uiso 1 1 calc R . .
H27C H 0.9387 1.0522 0.8129 0.058 Uiso 1 1 calc R . .
C28 C 0.7396(3) 1.1010(3) 0.87427(19) 0.0391(10) Uani 1 1 d . . .
H28A H 0.7492 1.1715 0.8726 0.059 Uiso 1 1 calc R . .
H28B H 0.7762 1.0583 0.9069 0.059 Uiso 1 1 calc R . .
H28C H 0.6647 1.0928 0.8885 0.059 Uiso 1 1 calc R . .
C29 C 0.5773(3) 0.9025(3) 0.93662(17) 0.0261(7) Uani 1 1 d . . .
C30 C 0.5110(3) 1.0374(3) 0.83845(17) 0.0245(7) Uani 1 1 d . . .
B1 B 0.8341(3) 0.6951(3) 0.32341(17) 0.0146(7) Uani 1 1 d . . .
F1 F 1.00636(16) 0.84896(17) 0.50369(10) 0.0312(5) Uani 1 1 d . . .
F2 F 1.07589(16) 0.96717(15) 0.42991(11) 0.0302(5) Uani 1 1 d . . .
F3 F 1.12163(15) 0.81265(15) 0.41518(11) 0.0280(5) Uani 1 1 d . . .
F4 F 0.70932(15) 1.11574(14) 0.40745(10) 0.0265(4) Uani 1 1 d . . .
F5 F 0.77978(16) 1.13631(15) 0.30029(11) 0.0310(5) Uani 1 1 d . . .
F6 F 0.64554(14) 1.05465(14) 0.33902(10) 0.0243(4) Uani 1 1 d . . .
F7 F 0.40131(19) 0.86786(17) 0.37212(13) 0.0454(6) Uani 1 1 d . . .
F8 F 0.44620(17) 0.7715(2) 0.45712(12) 0.0469(7) Uani 1 1 d . . .
F9 F 0.34774(16) 0.72264(18) 0.40407(13) 0.0394(6) Uani 1 1 d . . .
F10 F 0.4920(2) 0.6351(3) 0.17617(16) 0.0722(10) Uani 1 1 d . . .
F11 F 0.6163(3) 0.5183(2) 0.19106(16) 0.0724(10) Uani 1 1 d . . .
F12 F 0.6491(2) 0.6561(3) 0.12827(13) 0.0634(8) Uani 1 1 d . . .
F13 F 0.9872(2) 0.92667(19) 0.07339(13) 0.0540(7) Uani 1 1 d . . .
F14 F 1.02528(18) 0.8073(2) 0.01334(11) 0.0473(7) Uani 1 1 d . . .
F15 F 0.86689(17) 0.8439(2) 0.06725(11) 0.0432(6) Uani 1 1 d . . .
F16 F 1.2422(5) 0.5756(7) 0.2366(3) 0.0811(18) Uani 0.60 1 d P A 1
F17 F 1.2742(4) 0.5943(6) 0.1310(3) 0.073(2) Uani 0.60 1 d P A 1
F18 F 1.1904(5) 0.4773(4) 0.1893(6) 0.099(3) Uani 0.60 1 d P A 1
F16' F 1.2737(7) 0.6126(6) 0.1787(11) 0.099(3) Uani 0.40 1 d P A 2
F17' F 1.2220(7) 0.5271(11) 0.1226(5) 0.0811(18) Uani 0.40 1 d P A 2
F18' F 1.1958(7) 0.4906(10) 0.2262(5) 0.073(2) Uani 0.40 1 d P A 2
F19 F 0.8677(3) 0.31740(17) 0.31420(14) 0.0645(9) Uani 1 1 d . . .
F20 F 0.99931(19) 0.27763(17) 0.36103(14) 0.0481(7) Uani 1 1 d . . .
F21 F 0.84946(18) 0.23808(15) 0.41528(12) 0.0368(5) Uani 1 1 d . . .
F22 F 0.73108(19) 0.5146(2) 0.59915(12) 0.0574(8) Uani 1 1 d . . .
F23 F 0.8699(2) 0.5825(2) 0.57776(12) 0.0554(7) Uani 1 1 d . . .
F24 F 0.8770(3) 0.4232(2) 0.59802(12) 0.0617(9) Uani 1 1 d . . .
C31 C 0.8508(2) 0.7961(2) 0.35074(15) 0.0148(6) Uani 1 1 d . . .
C32 C 0.9344(2) 0.7971(2) 0.38047(15) 0.0149(6) Uani 1 1 d . . .
H32A H 0.9796 0.7368 0.3874 0.018 Uiso 1 1 calc R . .
C33 C 0.9534(2) 0.8843(2) 0.40039(15) 0.0144(6) Uani 1 1 d . . .
C34 C 0.8891(2) 0.9734(2) 0.39223(15) 0.0148(6) Uani 1 1 d . . .
H34A H 0.9011 1.0322 0.4066 0.018 Uiso 1 1 calc R . .
C35 C 0.8062(2) 0.9738(2) 0.36211(15) 0.0154(6) Uani 1 1 d . . .
C36 C 0.7881(2) 0.8879(2) 0.34142(15) 0.0161(6) Uani 1 1 d . . .
H36A H 0.7314 0.8914 0.3203 0.019 Uiso 1 1 calc R . .
C37 C 1.0389(2) 0.8787(2) 0.43676(16) 0.0184(6) Uani 1 1 d . . .
C38 C 0.7358(2) 1.0694(2) 0.35268(17) 0.0191(6) Uani 1 1 d . . .
C39 C 0.7171(2) 0.6985(2) 0.31015(15) 0.0158(6) Uani 1 1 d . . .
C40 C 0.6255(2) 0.7317(2) 0.35682(16) 0.0169(6) Uani 1 1 d . . .
H40A H 0.6324 0.7568 0.3955 0.020 Uiso 1 1 calc R . .
C41 C 0.5261(2) 0.7286(2) 0.34778(17) 0.0194(6) Uani 1 1 d . . .
C42 C 0.5119(3) 0.6914(3) 0.29267(18) 0.0248(7) Uani 1 1 d . . .
H42A H 0.4435 0.6889 0.2870 0.030 Uiso 1 1 calc R . .
C43 C 0.5994(3) 0.6582(3) 0.24635(18) 0.0250(7) Uani 1 1 d . . .
C44 C 0.6997(3) 0.6613(2) 0.25526(17) 0.0205(7) Uani 1 1 d . . .
H44A H 0.7585 0.6371 0.2227 0.025 Uiso 1 1 calc R . .
C45 C 0.4314(3) 0.7711(3) 0.39571(19) 0.0263(7) Uani 1 1 d . . .
C46 C 0.5881(3) 0.6171(3) 0.1862(2) 0.0368(9) Uani 1 1 d . . .
C47 C 0.9245(2) 0.6927(2) 0.25218(15) 0.0158(6) Uani 1 1 d . . .
C48 C 0.9107(2) 0.7578(2) 0.19318(16) 0.0182(6) Uani 1 1 d . . .
H48A H 0.8473 0.8016 0.1949 0.022 Uiso 1 1 calc R . .
C49 C 0.9862(3) 0.7609(3) 0.13207(16) 0.0207(7) Uani 1 1 d . . .
C50 C 1.0808(3) 0.6987(3) 0.12779(17) 0.0231(7) Uani 1 1 d . . .
H50A H 1.1322 0.6991 0.0861 0.028 Uiso 1 1 calc R . .
C51 C 1.0972(3) 0.6364(3) 0.18643(18) 0.0237(7) Uani 1 1 d . A .
C52 C 1.0214(2) 0.6336(2) 0.24675(17) 0.0193(6) Uani 1 1 d . . .
H52A H 1.0356 0.5900 0.2859 0.023 Uiso 1 1 calc R . .
C53 C 0.9663(3) 0.8341(3) 0.07182(17) 0.0304(8) Uani 1 1 d . . .
C54 C 1.1987(3) 0.5693(3) 0.1833(2) 0.0357(9) Uani 1 1 d . . .
C55 C 0.8488(2) 0.5929(2) 0.37772(16) 0.0163(6) Uani 1 1 d . . .
C56 C 0.8657(2) 0.4988(2) 0.35548(17) 0.0185(6) Uani 1 1 d . . .
H56A H 0.8720 0.4963 0.3087 0.022 Uiso 1 1 calc R . .
C57 C 0.8735(3) 0.4094(2) 0.39973(17) 0.0208(7) Uani 1 1 d . . .
C58 C 0.8633(3) 0.4095(2) 0.46856(17) 0.0216(7) Uani 1 1 d . . .
H58A H 0.8687 0.3482 0.4989 0.026 Uiso 1 1 calc R . .
C59 C 0.8451(2) 0.5012(2) 0.49189(16) 0.0193(6) Uani 1 1 d . . .
C60 C 0.8381(2) 0.5905(2) 0.44695(16) 0.0168(6) Uani 1 1 d . . .
H60A H 0.8254 0.6524 0.4644 0.020 Uiso 1 1 calc R . .
C61 C 0.8970(3) 0.3116(3) 0.37251(19) 0.0312(8) Uani 1 1 d . . .
C62 C 0.8313(3) 0.5042(3) 0.56603(17) 0.0245(7) Uani 1 1 d . . .
C1S C 0.0042(5) 0.5181(6) 0.9641(3) 0.0444(16) Uani 0.70 1 d P . 1
H1SA H -0.0184 0.5913 0.9601 0.053 Uiso 0.70 1 calc PR . 1
H1SB H -0.0487 0.4872 0.9505 0.053 Uiso 0.70 1 calc PR . 1
C2S C 0.1010(6) 0.5050(9) 0.9131(4) 0.073(3) Uani 0.70 1 d P B 1
H2SA H 0.1206 0.4317 0.9138 0.087 Uiso 0.70 1 calc PR B 1
H2SB H 0.1557 0.5305 0.9284 0.087 Uiso 0.70 1 calc PR B 1
C3S C 0.1083(8) 0.5504(7) 0.8411(5) 0.041(2) Uani 0.70 1 d P B 1
H3SA H 0.1753 0.5250 0.8132 0.062 Uiso 0.70 1 calc PR B 1
H3SB H 0.1039 0.6237 0.8371 0.062 Uiso 0.70 1 calc PR B 1
H3SC H 0.0505 0.5325 0.8255 0.062 Uiso 0.70 1 calc PR B 1
Cl1D Cl 0.1504(7) 0.4670(7) 0.9918(4) 0.062(2) Uiso 0.15 1 d PD C 2
Cl2D Cl 0.1054(15) 0.5322(13) 0.8576(7) 0.066(5) Uiso 0.15 1 d PD C 2
C1D C 0.091(6) 0.441(3) 0.9307(19) 0.14(3) Uiso 0.15 1 d PD C 2
H1DA H 0.1218 0.3745 0.9175 0.166 Uiso 0.15 1 calc PR C 2
H1DB H 0.0151 0.4371 0.9510 0.166 Uiso 0.15 1 calc PR C 2
C4S C 0.5135(4) 0.5219(4) 0.5282(3) 0.0273(11) Uani 0.70 1 d P . 1
H4SA H 0.5607 0.4716 0.5509 0.033 Uiso 0.70 1 calc PR . 1
H4SB H 0.5505 0.5821 0.5081 0.033 Uiso 0.70 1 calc PR . 1
C5S C 0.4120(6) 0.5510(10) 0.5812(6) 0.039(3) Uani 0.70 1 d P D 1
H5SA H 0.3651 0.6008 0.5579 0.047 Uiso 0.70 1 calc PR D 1
H5SB H 0.3751 0.4904 0.6005 0.047 Uiso 0.70 1 calc PR D 1
C6S C 0.4324(5) 0.5945(5) 0.6386(3) 0.0456(16) Uani 0.70 1 d P D 1
H6SA H 0.3665 0.6059 0.6722 0.068 Uiso 0.70 1 calc PR D 1
H6SB H 0.4618 0.6585 0.6205 0.068 Uiso 0.70 1 calc PR D 1
H6SC H 0.4822 0.5474 0.6602 0.068 Uiso 0.70 1 calc PR D 1
Cl3D Cl 0.3576(8) 0.6311(8) 0.6581(5) 0.069(3) Uiso 0.15 1 d PD E 2
Cl4D Cl 0.5352(10) 0.5260(11) 0.5722(7) 0.103(4) Uiso 0.15 1 d PD E 2
C2D C 0.3996(17) 0.564(6) 0.589(3) 0.05(2) Uiso 0.15 1 d PD E 2
H2DA H 0.3615 0.5040 0.5984 0.063 Uiso 0.15 1 calc PR E 2
H2DB H 0.3822 0.6070 0.5478 0.063 Uiso 0.15 1 calc PR E 2

loop_
_atom_site_aniso_label
_atom_site_aniso_U_11
_atom_site_aniso_U_22
_atom_site_aniso_U_33
_atom_site_aniso_U_23
_atom_site_aniso_U_13
_atom_site_aniso_U_12
Ru1 0.02102(13) 0.01857(13) 0.01153(12) -0.00426(10) -0.00257(10) -0.00494(10)
Ru2 0.01376(12) 0.01755(13) 0.01113(12) -0.00477(9) -0.00130(9) -0.00199(9)
P1 0.0182(4) 0.0191(4) 0.0114(4) -0.0029(3) -0.0010(3) -0.0041(3)
P2 0.0193(4) 0.0332(5) 0.0189(4) -0.0106(4) -0.0050(3) -0.0059(4)
O1 0.070(2) 0.0419(17) 0.0178(13) -0.0049(12) -0.0115(13) -0.0195(15)
O2 0.0435(17) 0.0247(14) 0.0473(18) -0.0036(13) -0.0010(14) 0.0009(12)
C1 0.0193(15) 0.0199(15) 0.0133(14) -0.0060(12) -0.0046(12) -0.0020(12)
C2 0.0176(15) 0.0320(18) 0.0110(14) -0.0069(13) -0.0024(12) -0.0043(13)
C3 0.0183(16) 0.0337(19) 0.0150(15) -0.0060(14) -0.0041(12) 0.0026(14)
C4 0.0260(17) 0.0199(16) 0.0138(15) -0.0029(12) -0.0065(13) 0.0006(13)
C5 0.0165(14) 0.0188(15) 0.0111(14) -0.0023(12) -0.0035(11) -0.0017(12)
C6 0.037(2) 0.0270(18) 0.0145(16) -0.0021(14) -0.0102(14) 0.0025(15)
C7 0.037(2) 0.0277(18) 0.0133(15) -0.0013(14) -0.0002(14) -0.0131(15)
C8 0.0258(17) 0.0339(19) 0.0122(15) -0.0064(14) 0.0019(13) -0.0118(15)
C9 0.0237(17) 0.0282(18) 0.0123(15) -0.0084(13) -0.0021(12) -0.0029(14)
C10 0.0238(17) 0.0325(19) 0.0130(15) -0.0067(14) -0.0071(13) -0.0027(14)
C11 0.0186(15) 0.0214(16) 0.0113(14) -0.0027(12) -0.0010(12) -0.0062(12)
C12 0.0189(16) 0.045(2) 0.0200(17) -0.0164(16) 0.0011(13) -0.0109(15)
C13 0.0291(18) 0.0211(16) 0.0161(15) 0.0000(13) -0.0036(13) -0.0085(14)
C14 0.042(2) 0.0279(19) 0.0174(17) 0.0034(14) -0.0110(15) -0.0076(16)
C15 0.035(2) 0.0183(17) 0.0290(19) -0.0006(14) -0.0074(16) -0.0019(15)
C16 0.037(2) 0.0264(19) 0.0251(18) 0.0004(15) -0.0007(16) -0.0138(16)
C17 0.0214(17) 0.0318(19) 0.0180(16) -0.0080(14) -0.0005(13) -0.0003(14)
C18 0.0211(17) 0.047(2) 0.0252(18) -0.0102(17) -0.0023(14) -0.0040(16)
C19 0.0256(18) 0.035(2) 0.0298(19) -0.0070(16) -0.0067(15) 0.0061(15)
C20 0.030(2) 0.044(2) 0.0237(18) -0.0142(17) -0.0016(15) -0.0016(17)
C21 0.034(2) 0.047(2) 0.047(2) -0.023(2) -0.0249(19) 0.0065(18)
C22 0.061(3) 0.100(5) 0.044(3) -0.024(3) -0.029(3) 0.018(3)
C23 0.035(3) 0.064(3) 0.079(4) -0.014(3) -0.014(2) 0.000(2)
C24 0.036(2) 0.039(2) 0.080(4) 0.012(2) -0.036(2) -0.0035(19)
C25 0.033(2) 0.034(2) 0.0236(18) -0.0120(16) 0.0010(15) -0.0173(16)
C26 0.042(2) 0.033(2) 0.040(2) -0.0074(18) -0.0053(19) -0.0110(18)
C27 0.035(2) 0.051(3) 0.032(2) -0.0067(19) 0.0003(17) -0.0245(19)
C28 0.048(2) 0.046(2) 0.027(2) -0.0176(18) 0.0051(18) -0.028(2)
C29 0.039(2) 0.0224(17) 0.0182(17) -0.0042(14) -0.0045(15) -0.0087(15)
C30 0.0260(18) 0.0251(18) 0.0201(17) -0.0026(14) -0.0010(14) -0.0047(14)
B1 0.0124(15) 0.0151(16) 0.0162(16) -0.0045(13) -0.0021(13) -0.0011(12)
F1 0.0294(11) 0.0463(13) 0.0188(10) 0.0004(9) -0.0106(8) -0.0048(10)
F2 0.0303(11) 0.0220(10) 0.0461(13) -0.0045(9) -0.0204(10) -0.0084(9)
F3 0.0165(9) 0.0311(11) 0.0391(12) -0.0119(9) -0.0106(9) 0.0046(8)
F4 0.0271(10) 0.0214(10) 0.0352(11) -0.0160(9) -0.0117(9) 0.0058(8)
F5 0.0331(11) 0.0185(10) 0.0360(12) 0.0077(9) -0.0068(9) -0.0018(9)
F6 0.0205(10) 0.0212(10) 0.0343(11) -0.0075(9) -0.0131(8) 0.0031(8)
F7 0.0408(14) 0.0308(12) 0.0608(16) -0.0208(12) -0.0039(12) 0.0115(10)
F8 0.0232(11) 0.090(2) 0.0322(12) -0.0323(13) -0.0038(9) 0.0034(12)
F9 0.0160(10) 0.0492(14) 0.0564(15) -0.0257(12) -0.0009(10) -0.0058(9)
F10 0.0355(15) 0.132(3) 0.072(2) -0.070(2) -0.0242(14) 0.0061(16)
F11 0.112(3) 0.0492(17) 0.076(2) -0.0419(16) -0.0406(19) 0.0009(17)
F12 0.0675(19) 0.102(2) 0.0320(14) -0.0308(15) -0.0098(13) -0.0226(17)
F13 0.082(2) 0.0402(14) 0.0454(15) 0.0164(12) -0.0323(14) -0.0217(14)
F14 0.0334(13) 0.085(2) 0.0155(10) -0.0012(12) 0.0025(9) -0.0023(13)
F15 0.0249(11) 0.0789(18) 0.0217(11) 0.0033(11) -0.0086(9) -0.0012(11)
F16 0.043(3) 0.130(5) 0.071(3) -0.047(3) -0.028(2) 0.051(3)
F17 0.026(2) 0.087(5) 0.064(3) 0.026(3) 0.019(2) 0.025(3)
F18 0.035(3) 0.026(2) 0.241(10) -0.029(5) -0.042(5) 0.0077(18)
F16' 0.035(3) 0.026(2) 0.241(10) -0.029(5) -0.042(5) 0.0077(18)
F17' 0.043(3) 0.130(5) 0.071(3) -0.047(3) -0.028(2) 0.051(3)
F18' 0.026(2) 0.087(5) 0.064(3) 0.026(3) 0.019(2) 0.025(3)
F19 0.142(3) 0.0207(12) 0.0491(16) -0.0083(11) -0.0562(18) -0.0041(15)
F20 0.0417(14) 0.0305(13) 0.0678(18) -0.0258(12) 0.0067(12) -0.0019(11)
F21 0.0470(14) 0.0157(10) 0.0538(15) -0.0001(10) -0.0217(11) -0.0116(9)
F22 0.0328(13) 0.109(2) 0.0261(12) -0.0145(14) 0.0011(10) -0.0046(14)
F23 0.095(2) 0.0546(16) 0.0270(13) -0.0076(12) -0.0145(13) -0.0362(15)
F24 0.100(2) 0.0504(16) 0.0296(13) -0.0101(12) -0.0301(14) 0.0373(16)
C31 0.0153(14) 0.0157(14) 0.0117(14) -0.0013(11) 0.0005(11) -0.0035(11)
C32 0.0115(14) 0.0153(14) 0.0165(15) -0.0024(12) -0.0013(11) -0.0005(11)
C33 0.0120(13) 0.0184(15) 0.0118(14) -0.0009(12) -0.0005(11) -0.0039(11)
C34 0.0135(14) 0.0156(14) 0.0145(14) -0.0024(12) -0.0006(11) -0.0034(11)
C35 0.0156(14) 0.0140(14) 0.0151(14) -0.0006(12) -0.0018(11) -0.0020(11)
C36 0.0147(14) 0.0186(15) 0.0149(14) -0.0011(12) -0.0035(11) -0.0035(12)
C37 0.0168(15) 0.0199(16) 0.0201(16) -0.0066(13) -0.0039(12) -0.0036(12)
C38 0.0191(15) 0.0167(15) 0.0238(16) -0.0039(13) -0.0083(13) -0.0017(12)
C39 0.0181(15) 0.0124(14) 0.0176(15) -0.0026(12) -0.0046(12) -0.0022(12)
C40 0.0192(15) 0.0147(15) 0.0182(15) -0.0031(12) -0.0060(12) -0.0026(12)
C41 0.0154(15) 0.0183(15) 0.0251(17) -0.0057(13) -0.0050(13) -0.0006(12)
C42 0.0184(16) 0.0265(18) 0.0342(19) -0.0106(15) -0.0109(14) -0.0022(13)
C43 0.0228(17) 0.0285(18) 0.0289(18) -0.0143(15) -0.0085(14) -0.0020(14)
C44 0.0177(15) 0.0196(16) 0.0255(17) -0.0081(13) -0.0050(13) -0.0005(12)
C45 0.0169(16) 0.0312(19) 0.033(2) -0.0144(16) -0.0047(14) -0.0010(14)
C46 0.029(2) 0.047(2) 0.044(2) -0.027(2) -0.0127(18) 0.0008(18)
C47 0.0161(14) 0.0162(15) 0.0167(15) -0.0054(12) -0.0026(12) -0.0052(12)
C48 0.0162(15) 0.0187(15) 0.0211(16) -0.0051(13) -0.0045(12) -0.0032(12)
C49 0.0209(16) 0.0249(17) 0.0184(16) -0.0044(13) -0.0045(13) -0.0076(13)
C50 0.0196(16) 0.0273(18) 0.0215(17) -0.0083(14) 0.0028(13) -0.0064(13)
C51 0.0175(16) 0.0216(17) 0.0306(18) -0.0066(14) -0.0025(14) -0.0005(13)
C52 0.0197(16) 0.0159(15) 0.0222(16) -0.0033(13) -0.0034(13) -0.0034(12)
C53 0.0245(18) 0.051(2) 0.0160(16) -0.0028(16) -0.0032(14) -0.0092(17)
C54 0.0238(19) 0.036(2) 0.039(2) -0.0027(18) 0.0035(16) 0.0024(16)
C55 0.0112(14) 0.0157(15) 0.0220(16) -0.0029(12) -0.0038(12) -0.0014(11)
C56 0.0197(16) 0.0161(15) 0.0204(16) -0.0044(13) -0.0031(13) -0.0044(12)
C57 0.0224(16) 0.0162(15) 0.0248(17) -0.0025(13) -0.0060(13) -0.0053(13)
C58 0.0224(16) 0.0180(16) 0.0239(17) 0.0023(13) -0.0070(13) -0.0043(13)
C59 0.0177(15) 0.0197(16) 0.0202(16) -0.0006(13) -0.0050(12) -0.0028(12)
C60 0.0131(14) 0.0161(15) 0.0206(16) -0.0034(12) -0.0022(12) -0.0019(11)
C61 0.048(2) 0.0190(17) 0.031(2) -0.0044(15) -0.0152(17) -0.0057(16)
C62 0.0248(17) 0.0241(17) 0.0230(17) -0.0001(14) -0.0062(14) -0.0011(14)
C1S 0.026(3) 0.073(5) 0.033(3) -0.008(3) -0.010(2) 0.004(3)
C2S 0.034(4) 0.156(10) 0.033(4) -0.012(5) -0.001(3) -0.039(5)
C3S 0.048(5) 0.035(4) 0.028(4) -0.005(4) -0.001(3) 0.022(3)
C4S 0.017(2) 0.015(2) 0.044(3) 0.011(2) -0.003(2) -0.0097(18)
C5S 0.019(3) 0.022(4) 0.071(7) 0.004(3) -0.005(3) -0.009(3)
C6S 0.052(4) 0.033(3) 0.046(4) 0.003(3) 0.004(3) -0.025(3)

loop_
_atom_type_symbol
_atom_type_description
_atom_type_scat_dispersion_real
_atom_type_scat_dispersion_imag
_atom_type_scat_source
C C 0.0033 0.0016 'International Tables Vol C Tables 4.2.6.8 and 6.1.1.4'
H H 0.0000 0.0000 'International Tables Vol C Tables 4.2.6.8 and 6.1.1.4'
B B 0.0013 0.0007 'International Tables Vol C Tables 4.2.6.8 and 6.1.1.4'
O O 0.0106 0.0060 'International Tables Vol C Tables 4.2.6.8 and 6.1.1.4'
F F 0.0171 0.0103 'International Tables Vol C Tables 4.2.6.8 and 6.1.1.4'
P P 0.1023 0.0942 'International Tables Vol C Tables 4.2.6.8 and 6.1.1.4'
Ru Ru -1.2594 0.8363 'International Tables Vol C Tables 4.2.6.8 and 6.1.1.4'
Cl Cl 0.1484 0.1585 'International Tables Vol C Tables 4.2.6.8 and 6.1.1.4'

loop_
_geom_angle_atom_site_label_1
_geom_angle_atom_site_label_2
_geom_angle_atom_site_label_3
_geom_angle
_geom_angle_site_symmetry_1
_geom_angle_site_symmetry_3
C29 Ru1 C30 89.86(15) . .
C29 Ru1 C1 170.61(14) . .
C30 Ru1 C1 99.33(13) . .
C29 Ru1 P2 94.46(12) . .
C30 Ru1 P2 98.25(10) . .
C1 Ru1 P2 82.38(8) . .
C29 Ru1 P1 98.60(11) . .
C30 Ru1 P1 101.90(10) . .
C1 Ru1 P1 81.48(8) . .
P2 Ru1 P1 155.93(3) . .
C29 Ru1 H1M 92.5 . .
C30 Ru1 H1M 176.1 . .
C1 Ru1 H1M 78.2 . .
P2 Ru1 H1M 78.5 . .
P1 Ru1 H1M 80.8 . .
C8 Ru2 C2 118.97(12) . .
C8 Ru2 C9 38.58(12) . .
C2 Ru2 C9 151.46(12) . .
C8 Ru2 C7 38.41(13) . .
C2 Ru2 C7 110.24(13) . .
C9 Ru2 C7 64.17(13) . .
C8 Ru2 C3 108.16(13) . .
C2 Ru2 C3 38.26(13) . .
C9 Ru2 C3 120.28(13) . .
C7 Ru2 C3 126.67(14) . .
C8 Ru2 C1 153.65(12) . .
C2 Ru2 C1 38.89(11) . .
C9 Ru2 C1 167.60(12) . .
C7 Ru2 C1 124.04(12) . .
C3 Ru2 C1 64.00(12) . .
C8 Ru2 C6 63.98(14) . .
C2 Ru2 C6 130.50(13) . .
C9 Ru2 C6 63.80(13) . .
C7 Ru2 C6 38.02(14) . .
C3 Ru2 C6 163.27(14) . .
C1 Ru2 C6 115.86(12) . .
C8 Ru2 C10 64.07(13) . .
C2 Ru2 C10 167.28(13) . .
C9 Ru2 C10 38.15(12) . .
C7 Ru2 C10 63.68(13) . .
C3 Ru2 C10 154.43(13) . .
C1 Ru2 C10 133.70(12) . .
C6 Ru2 C10 37.86(13) . .
C8 Ru2 C4 127.07(13) . .
C2 Ru2 C4 64.16(12) . .
C9 Ru2 C4 111.72(12) . .
C7 Ru2 C4 161.84(13) . .
C3 Ru2 C4 38.13(12) . .
C1 Ru2 C4 63.61(12) . .
C6 Ru2 C4 158.40(13) . .
C10 Ru2 C4 125.18(13) . .
C8 Ru2 C5 163.14(12) . .
C2 Ru2 C5 65.02(11) . .
C9 Ru2 C5 130.52(12) . .
C7 Ru2 C5 158.31(12) . .
C3 Ru2 C5 63.91(12) . .
C1 Ru2 C5 38.72(11) . .
C6 Ru2 C5 127.59(12) . .
C10 Ru2 C5 116.06(12) . .
C4 Ru2 C5 37.57(11) . .
C11 P1 C17 102.28(15) . .
C11 P1 C13 105.23(14) . .
C17 P1 C13 111.12(16) . .
C11 P1 Ru1 103.80(10) . .
C17 P1 Ru1 118.96(12) . .
C13 P1 Ru1 113.50(11) . .
C12 P2 C25 104.49(17) . .
C12 P2 C21 104.41(18) . .
C25 P2 C21 110.35(18) . .
C12 P2 Ru1 102.49(11) . .
C25 P2 Ru1 116.90(12) . .
C21 P2 Ru1 116.28(15) . .
C2 C1 C5 108.1(3) . .
C2 C1 Ru2 69.68(17) . .
C5 C1 Ru2 71.73(16) . .
C2 C1 Ru1 104.91(19) . .
C5 C1 Ru1 106.7(2) . .
Ru2 C1 Ru1 173.01(16) . .
C2 C1 H1 126.6 . .
C5 C1 H1 120.2 . .
Ru2 C1 H1 103.9 . .
Ru1 C1 H1 82.8 . .
C3 C2 C1 107.4(3) . .
C3 C2 C12 130.1(3) . .
C1 C2 C12 120.9(3) . .
C3 C2 Ru2 71.47(18) . .
C1 C2 Ru2 71.43(17) . .
C12 C2 Ru2 133.7(2) . .
C2 C3 C4 108.8(3) . .
C2 C3 Ru2 70.27(18) . .
C4 C3 Ru2 72.04(18) . .
C2 C3 H3A 125.6 . .
C4 C3 H3A 125.6 . .
Ru2 C3 H3A 125.6 . .
C5 C4 C3 109.0(3) . .
C5 C4 Ru2 71.51(18) . .
C3 C4 Ru2 69.83(18) . .
C5 C4 H4A 125.5 . .
C3 C4 H4A 125.5 . .
Ru2 C4 H4A 125.5 . .
C4 C5 C1 106.8(3) . .
C4 C5 C11 129.4(3) . .
C1 C5 C11 121.2(3) . .
C4 C5 Ru2 70.92(17) . .
C1 C5 Ru2 69.55(17) . .
C11 C5 Ru2 138.5(2) . .
C7 C6 C10 108.2(3) . .
C7 C6 Ru2 70.31(19) . .
C10 C6 Ru2 71.27(19) . .
C7 C6 H6A 125.9 . .
C10 C6 H6A 125.9 . .
Ru2 C6 H6A 125.9 . .
C6 C7 C8 108.1(3) . .
C6 C7 Ru2 71.67(19) . .
C8 C7 Ru2 70.16(19) . .
C6 C7 H7A 125.9 . .
C8 C7 H7A 125.9 . .
Ru2 C7 H7A 125.9 . .
C7 C8 C9 107.8(3) . .
C7 C8 Ru2 71.44(19) . .
C9 C8 Ru2 71.09(18) . .
C7 C8 H8A 126.0 . .
C9 C8 H8A 126.0 . .
Ru2 C8 H8A 126.0 . .
C10 C9 C8 108.0(3) . .
C10 C9 Ru2 72.06(17) . .
C8 C9 Ru2 70.34(18) . .
C10 C9 H9A 125.9 . .
C8 C9 H9A 125.9 . .
Ru2 C9 H9A 125.9 . .
C6 C10 C9 107.8(3) . .
C6 C10 Ru2 70.87(18) . .
C9 C10 Ru2 69.79(18) . .
C6 C10 H10A 126.1 . .
C9 C10 H10A 126.1 . .
Ru2 C10 H10A 126.1 . .
C5 C11 P1 106.6(2) . .
C5 C11 H11A 110.4 . .
P1 C11 H11A 110.4 . .
C5 C11 H11B 110.4 . .
P1 C11 H11B 110.4 . .
H11A C11 H11B 108.6 . .
C2 C12 P2 105.6(2) . .
C2 C12 H12A 110.6 . .
P2 C12 H12A 110.6 . .
C2 C12 H12B 110.6 . .
P2 C12 H12B 110.6 . .
H12A C12 H12B 108.8 . .
C16 C13 C15 107.1(3) . .
C16 C13 C14 108.8(3) . .
C15 C13 C14 108.3(3) . .
C16 C13 P1 114.3(2) . .
C15 C13 P1 108.5(2) . .
C14 C13 P1 109.7(2) . .
C13 C14 H14A 109.5 . .
C13 C14 H14B 109.5 . .
H14A C14 H14B 109.5 . .
C13 C14 H14C 109.5 . .
H14A C14 H14C 109.5 . .
H14B C14 H14C 109.5 . .
C13 C15 H15A 109.5 . .
C13 C15 H15B 109.5 . .
H15A C15 H15B 109.5 . .
C13 C15 H15C 109.5 . .
H15A C15 H15C 109.5 . .
H15B C15 H15C 109.5 . .
C13 C16 H16A 109.5 . .
C13 C16 H16B 109.5 . .
H16A C16 H16B 109.5 . .
C13 C16 H16C 109.5 . .
H16A C16 H16C 109.5 . .
H16B C16 H16C 109.5 . .
C19 C17 C20 108.3(3) . .
C19 C17 C18 106.9(3) . .
C20 C17 C18 110.5(3) . .
C19 C17 P1 108.1(2) . .
C20 C17 P1 108.9(2) . .
C18 C17 P1 114.1(2) . .
C17 C18 H18A 109.5 . .
C17 C18 H18B 109.5 . .
H18A C18 H18B 109.5 . .
C17 C18 H18C 109.5 . .
H18A C18 H18C 109.5 . .
H18B C18 H18C 109.5 . .
C17 C19 H19A 109.5 . .
C17 C19 H19B 109.5 . .
H19A C19 H19B 109.5 . .
C17 C19 H19C 109.5 . .
H19A C19 H19C 109.5 . .
H19B C19 H19C 109.5 . .
C17 C20 H20A 109.5 . .
C17 C20 H20B 109.5 . .
H20A C20 H20B 109.5 . .
C17 C20 H20C 109.5 . .
H20A C20 H20C 109.5 . .
H20B C20 H20C 109.5 . .
C22 C21 C24 112.2(4) . .
C22 C21 C23 108.4(4) . .
C24 C21 C23 104.3(4) . .
C22 C21 P2 110.2(3) . .
C24 C21 P2 109.9(3) . .
C23 C21 P2 111.8(3) . .
C21 C22 H22A 109.5 . .
C21 C22 H22B 109.5 . .
H22A C22 H22B 109.5 . .
C21 C22 H22C 109.5 . .
H22A C22 H22C 109.5 . .
H22B C22 H22C 109.5 . .
C21 C23 H23A 109.5 . .
C21 C23 H23B 109.5 . .
H23A C23 H23B 109.5 . .
C21 C23 H23C 109.5 . .
H23A C23 H23C 109.5 . .
H23B C23 H23C 109.5 . .
C21 C24 H24A 109.5 . .
C21 C24 H24B 109.5 . .
H24A C24 H24B 109.5 . .
C21 C24 H24C 109.5 . .
H24A C24 H24C 109.5 . .
H24B C24 H24C 109.5 . .
C27 C25 C26 106.7(3) . .
C27 C25 C28 109.5(3) . .
C26 C25 C28 108.3(3) . .
C27 C25 P2 114.5(3) . .
C26 C25 P2 108.4(2) . .
C28 C25 P2 109.3(3) . .
C25 C26 H26A 109.5 . .
C25 C26 H26B 109.5 . .
H26A C26 H26B 109.5 . .
C25 C26 H26C 109.5 . .
H26A C26 H26C 109.5 . .
H26B C26 H26C 109.5 . .
C25 C27 H27A 109.5 . .
C25 C27 H27B 109.5 . .
H27A C27 H27B 109.5 . .
C25 C27 H27C 109.5 . .
H27A C27 H27C 109.5 . .
H27B C27 H27C 109.5 . .
C25 C28 H28A 109.5 . .
C25 C28 H28B 109.5 . .
H28A C28 H28B 109.5 . .
C25 C28 H28C 109.5 . .
H28A C28 H28C 109.5 . .
H28B C28 H28C 109.5 . .
O1 C29 Ru1 178.6(3) . .
O2 C30 Ru1 172.1(3) . .
C39 B1 C55 105.5(2) . .
C39 B1 C31 113.2(2) . .
C55 B1 C31 112.3(2) . .
C39 B1 C47 111.1(2) . .
C55 B1 C47 111.4(2) . .
C31 B1 C47 103.6(2) . .
C32 C31 C36 115.9(3) . .
C32 C31 B1 121.2(3) . .
C36 C31 B1 122.7(3) . .
C31 C32 C33 121.9(3) . .
C31 C32 H32A 119.0 . .
C33 C32 H32A 119.0 . .
C34 C33 C32 121.2(3) . .
C34 C33 C37 119.2(3) . .
C32 C33 C37 119.3(3) . .
C33 C34 C35 117.5(3) . .
C33 C34 H34A 121.3 . .
C35 C34 H34A 121.3 . .
C36 C35 C34 121.4(3) . .
C36 C35 C38 120.2(3) . .
C34 C35 C38 118.4(3) . .
C35 C36 C31 122.0(3) . .
C35 C36 H36A 119.0 . .
C31 C36 H36A 119.0 . .
F1 C37 F2 106.3(3) . .
F1 C37 F3 105.9(3) . .
F2 C37 F3 106.6(2) . .
F1 C37 C33 111.9(3) . .
F2 C37 C33 113.0(3) . .
F3 C37 C33 112.8(3) . .
F4 C38 F5 106.5(3) . .
F4 C38 F6 106.7(3) . .
F5 C38 F6 105.5(2) . .
F4 C38 C35 112.6(3) . .
F5 C38 C35 112.5(3) . .
F6 C38 C35 112.5(3) . .
C44 C39 C40 115.2(3) . .
C44 C39 B1 122.7(3) . .
C40 C39 B1 121.9(3) . .
C41 C40 C39 121.9(3) . .
C41 C40 H40A 119.0 . .
C39 C40 H40A 119.0 . .
C40 C41 C42 121.3(3) . .
C40 C41 C45 120.2(3) . .
C42 C41 C45 118.4(3) . .
C43 C42 C41 118.3(3) . .
C43 C42 H42A 120.9 . .
C41 C42 H42A 120.9 . .
C42 C43 C44 120.6(3) . .
C42 C43 C46 120.3(3) . .
C44 C43 C46 119.1(3) . .
C43 C44 C39 122.7(3) . .
C43 C44 H44A 118.6 . .
C39 C44 H44A 118.6 . .
F8 C45 F9 107.2(3) . .
F8 C45 F7 105.9(3) . .
F9 C45 F7 105.1(3) . .
F8 C45 C41 113.7(3) . .
F9 C45 C41 112.9(3) . .
F7 C45 C41 111.4(3) . .
F10 C46 F12 105.2(4) . .
F10 C46 F11 108.1(4) . .
F12 C46 F11 104.9(3) . .
F10 C46 C43 113.4(3) . .
F12 C46 C43 112.7(3) . .
F11 C46 C43 111.9(4) . .
C52 C47 C48 115.6(3) . .
C52 C47 B1 123.9(3) . .
C48 C47 B1 120.3(3) . .
C49 C48 C47 122.5(3) . .
C49 C48 H48A 118.8 . .
C47 C48 H48A 118.8 . .
C48 C49 C50 120.5(3) . .
C48 C49 C53 119.1(3) . .
C50 C49 C53 120.3(3) . .
C51 C50 C49 117.7(3) . .
C51 C50 H50A 121.1 . .
C49 C50 H50A 121.1 . .
C52 C51 C50 121.3(3) . .
C52 C51 C54 119.9(3) . .
C50 C51 C54 118.7(3) . .
C51 C52 C47 122.4(3) . .
C51 C52 H52A 118.8 . .
C47 C52 H52A 118.8 . .
F15 C53 F13 105.9(3) . .
F15 C53 F14 107.0(3) . .
F13 C53 F14 106.3(3) . .
F15 C53 C49 112.6(3) . .
F13 C53 C49 112.5(3) . .
F14 C53 C49 112.1(3) . .
F16' C54 F18' 112.6(9) . .
F16' C54 F18 130.8(5) . .
F18' C54 F18 38.8(6) . .
F16' C54 F17 49.4(8) . .
F18' C54 F17 128.4(5) . .
F18 C54 F17 109.7(6) . .
F16' C54 F16 54.7(8) . .
F18' C54 F16 67.0(6) . .
F18 C54 F16 103.6(6) . .
F17 C54 F16 101.4(5) . .
F16' C54 F17' 104.2(9) . .
F18' C54 F17' 100.1(7) . .
F18 C54 F17' 63.2(6) . .
F17 C54 F17' 56.4(5) . .
F16 C54 F17' 140.9(4) . .
F16' C54 C51 114.5(5) . .
F18' C54 C51 115.8(5) . .
F18 C54 C51 114.6(4) . .
F17 C54 C51 115.2(4) . .
F16 C54 C51 111.0(4) . .
F17' C54 C51 107.8(4) . .
C60 C55 C56 115.7(3) . .
C60 C55 B1 124.9(3) . .
C56 C55 B1 119.3(3) . .
C57 C56 C55 121.9(3) . .
C57 C56 H56A 119.0 . .
C55 C56 H56A 119.0 . .
C56 C57 C58 121.0(3) . .
C56 C57 C61 119.5(3) . .
C58 C57 C61 119.5(3) . .
C59 C58 C57 118.2(3) . .
C59 C58 H58A 120.9 . .
C57 C58 H58A 120.9 . .
C58 C59 C60 120.4(3) . .
C58 C59 C62 119.7(3) . .
C60 C59 C62 119.9(3) . .
C55 C60 C59 122.8(3) . .
C55 C60 H60A 118.6 . .
C59 C60 H60A 118.6 . .
F21 C61 F19 106.3(3) . .
F21 C61 F20 104.8(3) . .
F19 C61 F20 107.1(3) . .
F21 C61 C57 112.8(3) . .
F19 C61 C57 112.7(3) . .
F20 C61 C57 112.5(3) . .
F24 C62 F22 107.1(3) . .
F24 C62 F23 106.1(3) . .
F22 C62 F23 103.9(3) . .
F24 C62 C59 113.3(3) . .
F22 C62 C59 112.9(3) . .
F23 C62 C59 112.9(3) . .
C1S C1S C2S 123.0(7) 2_567 .
C1S C1S H1SA 106.6 2_567 .
C2S C1S H1SA 106.6 . .
C1S C1S H1SB 106.6 2_567 .
C2S C1S H1SB 106.6 . .
H1SA C1S H1SB 106.5 . .
C1S C2S C3S 121.2(8) . .
C1S C2S H2SA 107.0 . .
C3S C2S H2SA 107.0 . .
C1S C2S H2SB 107.0 . .
C3S C2S H2SB 107.0 . .
H2SA C2S H2SB 106.8 . .
Cl2D C1D Cl1D 112.6(9) . .
Cl2D C1D H1DA 109.1 . .
Cl1D C1D H1DA 109.1 . .
Cl2D C1D H1DB 109.1 . .
Cl1D C1D H1DB 109.1 . .
H1DA C1D H1DB 107.8 . .
C5S C4S C4S 110.3(5) . 2_666
C5S C4S H4SA 109.6 . .
C4S C4S H4SA 109.6 2_666 .
C5S C4S H4SB 109.6 . .
C4S C4S H4SB 109.6 2_666 .
H4SA C4S H4SB 108.1 . .
C6S C5S C4S 113.3(5) . .
C6S C5S H5SA 108.9 . .
C4S C5S H5SA 108.9 . .
C6S C5S H5SB 108.9 . .
C4S C5S H5SB 108.9 . .
H5SA C5S H5SB 107.7 . .
Cl4D C2D Cl3D 112.0(9) . .
Cl4D C2D H2DA 109.2 . .
Cl3D C2D H2DA 109.2 . .
Cl4D C2D H2DB 109.2 . .
Cl3D C2D H2DB 109.2 . .
H2DA C2D H2DB 107.9 . .

loop_
_geom_bond_atom_site_label_1
_geom_bond_atom_site_label_2
_geom_bond_distance
_geom_bond_site_symmetry_2
Ru1 C29 1.844(3) .
Ru1 C30 1.971(4) .
Ru1 C1 2.326(3) .
Ru1 P2 2.4136(9) .
Ru1 P1 2.4191(9) .
Ru1 H1M 1.6977 .
Ru2 C8 2.152(3) .
Ru2 C2 2.157(3) .
Ru2 C9 2.162(3) .
Ru2 C7 2.169(3) .
Ru2 C3 2.173(3) .
Ru2 C1 2.181(3) .
Ru2 C6 2.187(3) .
Ru2 C10 2.192(3) .
Ru2 C4 2.202(3) .
Ru2 C5 2.210(3) .
P1 C11 1.866(3) .
P1 C17 1.891(3) .
P1 C13 1.896(3) .
P2 C12 1.858(3) .
P2 C25 1.885(4) .
P2 C21 1.892(4) .
O1 C29 1.149(4) .
O2 C30 1.139(4) .
C1 C2 1.444(4) .
C1 C5 1.456(4) .
C1 H1 0.9314 .
C2 C3 1.419(5) .
C2 C12 1.494(5) .
C3 C4 1.429(5) .
C3 H3A 1.0000 .
C4 C5 1.421(4) .
C4 H4A 1.0000 .
C5 C11 1.492(4) .
C6 C7 1.419(5) .
C6 C10 1.420(5) .
C6 H6A 1.0000 .
C7 C8 1.421(5) .
C7 H7A 1.0000 .
C8 C9 1.425(5) .
C8 H8A 1.0000 .
C9 C10 1.423(5) .
C9 H9A 1.0000 .
C10 H10A 1.0000 .
C11 H11A 0.9900 .
C11 H11B 0.9900 .
C12 H12A 0.9900 .
C12 H12B 0.9900 .
C13 C16 1.533(5) .
C13 C15 1.537(5) .
C13 C14 1.537(5) .
C14 H14A 0.9800 .
C14 H14B 0.9800 .
C14 H14C 0.9800 .
C15 H15A 0.9800 .
C15 H15B 0.9800 .
C15 H15C 0.9800 .
C16 H16A 0.9800 .
C16 H16B 0.9800 .
C16 H16C 0.9800 .
C17 C19 1.530(5) .
C17 C20 1.535(5) .
C17 C18 1.536(5) .
C18 H18A 0.9800 .
C18 H18B 0.9800 .
C18 H18C 0.9800 .
C19 H19A 0.9800 .
C19 H19B 0.9800 .
C19 H19C 0.9800 .
C20 H20A 0.9800 .
C20 H20B 0.9800 .
C20 H20C 0.9800 .
C21 C22 1.501(6) .
C21 C24 1.532(6) .
C21 C23 1.555(6) .
C22 H22A 0.9800 .
C22 H22B 0.9800 .
C22 H22C 0.9800 .
C23 H23A 0.9800 .
C23 H23B 0.9800 .
C23 H23C 0.9800 .
C24 H24A 0.9800 .
C24 H24B 0.9800 .
C24 H24C 0.9800 .
C25 C27 1.533(5) .
C25 C26 1.535(6) .
C25 C28 1.539(5) .
C26 H26A 0.9800 .
C26 H26B 0.9800 .
C26 H26C 0.9800 .
C27 H27A 0.9800 .
C27 H27B 0.9800 .
C27 H27C 0.9800 .
C28 H28A 0.9800 .
C28 H28B 0.9800 .
C28 H28C 0.9800 .
B1 C39 1.635(4) .
B1 C55 1.636(5) .
B1 C31 1.641(4) .
B1 C47 1.644(4) .
F1 C37 1.339(4) .
F2 C37 1.340(4) .
F3 C37 1.345(4) .
F4 C38 1.335(4) .
F5 C38 1.348(4) .
F6 C38 1.348(4) .
F7 C45 1.353(4) .
F8 C45 1.327(4) .
F9 C45 1.335(4) .
F10 C46 1.322(5) .
F11 C46 1.332(5) .
F12 C46 1.330(5) .
F13 C53 1.338(5) .
F14 C53 1.338(4) .
F15 C53 1.331(4) .
F16 C54 1.382(7) .
F17 C54 1.304(6) .
F18 C54 1.255(7) .
F16' C54 1.207(9) .
F17' C54 1.412(9) .
F18' C54 1.256(10) .
F19 C61 1.337(4) .
F20 C61 1.341(5) .
F21 C61 1.328(4) .
F22 C62 1.331(4) .
F23 C62 1.334(4) .
F24 C62 1.322(4) .
C31 C32 1.398(4) .
C31 C36 1.403(4) .
C32 C33 1.400(4) .
C32 H32A 0.9500 .
C33 C34 1.381(4) .
C33 C37 1.494(4) .
C34 C35 1.392(4) .
C34 H34A 0.9500 .
C35 C36 1.387(4) .
C35 C38 1.494(4) .
C36 H36A 0.9500 .
C39 C44 1.400(4) .
C39 C40 1.415(4) .
C40 C41 1.386(4) .
C40 H40A 0.9500 .
C41 C42 1.387(5) .
C41 C45 1.499(5) .
C42 C43 1.378(5) .
C42 H42A 0.9500 .
C43 C44 1.395(5) .
C43 C46 1.495(5) .
C44 H44A 0.9500 .
C47 C52 1.398(4) .
C47 C48 1.400(4) .
C48 C49 1.394(4) .
C48 H48A 0.9500 .
C49 C50 1.395(5) .
C49 C53 1.494(5) .
C50 C51 1.387(5) .
C50 H50A 0.9500 .
C51 C52 1.384(5) .
C51 C54 1.501(5) .
C52 H52A 0.9500 .
C55 C60 1.389(4) .
C55 C56 1.406(4) .
C56 C57 1.386(4) .
C56 H56A 0.9500 .
C57 C58 1.387(5) .
C57 C61 1.496(5) .
C58 C59 1.383(5) .
C58 H58A 0.9500 .
C59 C60 1.392(4) .
C59 C62 1.496(5) .
C60 H60A 0.9500 .
C1S C1S 1.448(11) 2_567
C1S C2S 1.449(9) .
C1S H1SA 0.9900 .
C1S H1SB 0.9900 .
C2S C3S 1.480(11) .
C2S H2SA 0.9900 .
C2S H2SB 0.9900 .
C3S H3SA 0.9800 .
C3S H3SB 0.9800 .
C3S H3SC 0.9800 .
Cl1D C1D 1.757(10) .
Cl2D C1D 1.755(10) .
C1D H1DA 0.9900 .
C1D H1DB 0.9900 .
C4S C5S 1.554(11) .
C4S C4S 1.533(11) 2_666
C4S H4SA 0.9900 .
C4S H4SB 0.9900 .
C5S C6S 1.509(11) .
C5S H5SA 0.9900 .
C5S H5SB 0.9900 .
C6S H6SA 0.9800 .
C6S H6SB 0.9800 .
C6S H6SC 0.9800 .
Cl3D C2D 1.759(10) .
Cl4D C2D 1.758(10) .
C2D H2DA 0.9900 .
C2D H2DB 0.9900 .
